data_4502984
loop_
_publ_author_name
'Das, Uday'
'Chattopadhyay, Basab'
'Mukherjee, Monika'
'Mukherjee, Alok K.'

_publ_section_title
;
 Structure Analysis of Molecular Compounds withZ&#x2032; = 2 Using
 Laboratory X-ray Powder Diffraction Data: 3-Phenylpropionic Acid and Its
 Derivatives
;
_journal_issue 1
_journal_name_full 'Crystal Growth &amp; Design'
_journal_page_first 466
_journal_paper_doi 10.1021/cg201290g
_journal_volume 12
_journal_year 2012
_chemical_formula_sum 'C5 H6 O'
_chemical_formula_weight 82.10
_chemical_name_systematic ' ?'
_space_group_IT_number 14
_symmetry_cell_setting monoclinic
_symmetry_space_group_name_Hall '-P 2yn'
_symmetry_space_group_name_H-M 'P 1 21/n 1'
_audit_creation_date 2011-07-26T15:26
_audit_creation_method 'from EXP file using GSAS2CIF'
_audit_update_record ' 2011-07-26T15:26  Initial CIF as created by GSAS2CIF'
_cell_angle_alpha 90.0
_cell_angle_beta 91.0253(35)
_cell_angle_gamma 90.0
_cell_formula_units_Z 16
_cell_length_a 17.3804(12)
_cell_length_b 6.1389(5)
_cell_length_c 16.9998(12)
_cell_measurement_temperature 293
_cell_volume 1813.5(2)
_computing_structure_refinement GSAS
_diffrn_ambient_temperature 293
_diffrn_radiation_polarisn_ratio 0.5
_diffrn_radiation_probe x-ray
_diffrn_radiation_wavelength 1.5418
_exptl_absorpt_correction_T_max 1.00000
_exptl_absorpt_correction_T_min 1.00000
_exptl_absorpt_process_details
;   GSAS Absorption/surface roughness correction: function number 0
 No correction is applied.
;
_pd_block_id 2011-07-26T15:26|10|ud|
_pd_calc_method 'Rietveld Refinement'
_pd_instr_location ' ?'
_pd_meas_2theta_range_inc 0.0199
_pd_meas_2theta_range_max 100.0018
_pd_meas_2theta_range_min 5.0
_pd_meas_number_of_points 4774
_pd_phase_name 'from D:/data/acid series/not_done/3-(3-Methylphenyl)propionic acid'
_pd_proc_2theta_range_inc 0.0199
_pd_proc_2theta_range_max 100.0018
_pd_proc_2theta_range_min 5.0
_pd_proc_info_datetime 2011-07-26T15:26:37
_pd_proc_info_excluded_regions ' ?'
_pd_proc_ls_background_function
;   GSAS Background function number 1 with 10 terms.
 Shifted Chebyshev function of 1st kind
      1:    154.706     2:   -56.2777     3:   -54.6430     4:    78.1404    
      5:   -53.3634     6:    15.1859     7:    9.41224     8:   -21.0895    
      9:    19.7887    10:   -9.54766    
;
_pd_proc_ls_peak_cutoff 0.01000
_pd_proc_ls_profile_function
;
 CW Profile function number 2 with  18 terms
 Profile coefficients for Simpson's rule integration of pseudovoigt function
 C.J. Howard (1982). J. Appl. Cryst.,15,615-620.
 P. Thompson, D.E. Cox & J.B. Hastings (1987). J. Appl. Cryst.,20,79-83.
 Peak tails are ignored  where the intensity is below 0.0100 times the peak
   Aniso. broadening axis   0.0   0.0   1.0
;
_pd_proc_ls_prof_R_factor 0.0501
_pd_proc_ls_prof_wR_expected 0.0490
_pd_proc_ls_prof_wR_factor 0.0715
_pd_proc_number_of_points 4774
_pd_spec_mounting ' ?'
_refine_ls_goodness_of_fit_all 1.49
_refine_ls_matrix_type full
_refine_ls_number_parameters 94
_refine_ls_number_restraints 88
_refine_ls_R_Fsqd_factor 0.07285
_refine_ls_shift/su_max 0.04
_refine_ls_shift/su_mean 0.01
_reflns_d_resolution_high 1.007
_reflns_d_resolution_low 12.261
_reflns_limit_h_max 17
_reflns_limit_h_min 0
_reflns_limit_k_max 6
_reflns_limit_k_min 0
_reflns_limit_l_max 17
_reflns_limit_l_min -17
_reflns_number_total 1848
_cod_data_source_file cg201290g_si_003.cif
_cod_data_source_block 10_publ
_cod_depositor_comments
;
The following automatic conversions were performed:

'_geom_bond_publ_flag' value 'N' changed to 'n' according to
/home/saulius/struct/CIF-dictionaries/cif_core.dic dictionary named
'cif_core.dic' version 2.4.1 from 2010-06-29 (72
times).

'_geom_angle_publ_flag' value 'N' changed to 'n' according
to /home/saulius/struct/CIF-dictionaries/cif_core.dic dictionary
named 'cif_core.dic' version 2.4.1 from 2010-06-29 (106 times).

Automatic conversion script
Id: cif_fix_values 1715 2011-07-08 13:25:40Z adriana 
;
_cod_original_cell_volume 1813.5(4)
_cod_database_code 4502984
_gsas_exptl_extinct_corr_t_min 1.00000
_gsas_exptl_extinct_corr_t_max 1.00000

loop_
_symmetry_equiv_pos_site_id
_symmetry_equiv_pos_as_xyz
1 +x,+y,+z
2 -x+1/2,+y+1/2,-z+1/2
-1 -x,-y,-z
-2 +x+1/2,-y+1/2,+z+1/2

loop_
_atom_site_type_symbol
_atom_site_label
_atom_site_fract_x
_atom_site_fract_y
_atom_site_fract_z
_atom_site_occupancy
_atom_site_thermal_displace_type
_atom_site_U_iso_or_equiv
_atom_site_symmetry_multiplicity
C C1A 0.23421(10) 0.7227(4) 0.38845(10) 1.0 Uiso 0.04 4
C C2A 0.30077(14) 0.84298(25) 0.38077(12) 1.0 Uiso 0.04 4
C C3A 0.36390(9) 0.75396(34) 0.34466(12) 1.0 Uiso 0.04 4
C C4A 0.36103(11) 0.54363(31) 0.31591(10) 1.0 Uiso 0.04 4
C C5A 0.29402(13) 0.42552(22) 0.32411(10) 1.0 Uiso 0.04 4
C C6A 0.22972(12) 0.51228(32) 0.36020(10) 1.0 Uiso 0.04 4
C C7A 0.15720(13) 0.37880(23) 0.36836(11) 1.0 Uiso 0.04 4
C C8A 0.11699(12) 0.42430(31) 0.44608(14) 1.0 Uiso 0.04 4
C C9A 0.07144(11) 0.2363(5) 0.47725(20) 1.0 Uiso 0.04 4
O O1A 0.05785(20) 0.0795(5) 0.42757(22) 1.0 Uiso 0.04 4
O O2A 0.04835(22) 0.2289(10) 0.54449(23) 1.0 Uiso 0.04 4
C C10A 0.42940(10) 0.44530(22) 0.27680(8) 1.0 Uiso 0.04 4
C C1B 0.75459(11) -0.28066(34) 0.10819(10) 1.0 Uiso 0.04 4
C C2B 0.68350(14) -0.37349(24) 0.12051(13) 1.0 Uiso 0.04 4
C C3B 0.62804(9) -0.2614(4) 0.16115(12) 1.0 Uiso 0.04 4
C C4B 0.64318(11) -0.05528(31) 0.19000(10) 1.0 Uiso 0.04 4
C C5B 0.71461(12) 0.03482(22) 0.17719(10) 1.0 Uiso 0.04 4
C C6B 0.77128(11) -0.07511(32) 0.13651(10) 1.0 Uiso 0.04 4
C C7B 0.84870(11) 0.02950(27) 0.12357(10) 1.0 Uiso 0.04 4
C C8B 0.85159(11) 0.14047(30) 0.04313(11) 1.0 Uiso 0.04 4
C C9B 0.92342(14) 0.2701(4) 0.03078(19) 1.0 Uiso 0.04 4
O O1B 0.96005(14) 0.2190(5) -0.03251(25) 1.0 Uiso 0.04 4
O O2B 0.94559(26) 0.4117(6) 0.07595(29) 1.0 Uiso 0.04 4
C C10B 0.58349(9) 0.06862(24) 0.23419(8) 1.0 Uiso 0.04 4
H H1A 0.19326 0.7793 0.41632 1.0 Uiso 0.06 4
H H2A 0.30508 0.978 0.40528 1.0 Uiso 0.06 4
H H3A 0.40998 0.83109 0.34335 1.0 Uiso 0.06 4
H H5A 0.29172 0.28473 0.30382 1.0 Uiso 0.06 4
H H7A1 0.16953 0.2314 0.36567 1.0 Uiso 0.06 4
H H7A2 0.12405 0.41404 0.3266 1.0 Uiso 0.06 4
H H8A1 0.08442 0.54266 0.43828 1.0 Uiso 0.06 4
H H8A2 0.15464 0.45955 0.48342 1.0 Uiso 0.06 4
H H10A1 0.47121 0.43956 0.31176 1.0 Uiso 0.06 4
H H10A2 0.41741 0.30507 0.25986 1.0 Uiso 0.06 4
H H10A3 0.44201 0.53061 0.23375 1.0 Uiso 0.06 4
H HOA 0.03241 -0.01585 0.44877 1.0 Uiso 0.06 4
H H1B 0.79115 -0.35666 0.07989 1.0 Uiso 0.06 4
H H2B 0.67224 -0.5107 0.10026 1.0 Uiso 0.06 4
H H3B 0.57982 -0.32348 0.16818 1.0 Uiso 0.06 4
H H5B 0.72526 0.17316 0.19676 1.0 Uiso 0.06 4
H H7B1 0.88665 -0.07734 0.1267 1.0 Uiso 0.06 4
H H7B2 0.85767 0.13267 0.16282 1.0 Uiso 0.06 4
H H8B1 0.80891 0.23114 0.03829 1.0 Uiso 0.06 4
H H8B2 0.84874 0.03255 0.0048 1.0 Uiso 0.06 4
H H10B1 0.56997 -0.00993 0.27856 1.0 Uiso 0.06 4
H H10B2 0.60341 0.20313 0.24946 1.0 Uiso 0.06 4
H H10B3 0.5402 0.08983 0.20219 1.0 Uiso 0.06 4
H HOB 0.99651 0.3023 -0.0376 1.0 Uiso 0.06 4

loop_
_atom_type_symbol
_atom_type_number_in_cell
_atom_type_scat_dispersion_real
_atom_type_scat_dispersion_imag
_atom_type_scat_Cromer_Mann_a1
_atom_type_scat_Cromer_Mann_a2
_atom_type_scat_Cromer_Mann_a3
_atom_type_scat_Cromer_Mann_a4
_atom_type_scat_Cromer_Mann_b1
_atom_type_scat_Cromer_Mann_b2
_atom_type_scat_Cromer_Mann_b3
_atom_type_scat_Cromer_Mann_b4
_atom_type_scat_Cromer_Mann_c
_atom_type_scat_source
C 80.0 0.000 0.000 2.31000 20.8439 1.02000 10.2075 1.58860 0.56870 0.86500 51.6512 0.21560 International_Tables_Vol_C
O 16.0 0.000 0.000 3.04850 13.2771 2.28680 5.70110 1.54630 0.32390 0.86700 32.9089 0.25080 International_Tables_Vol_C
H 96.0 0.000 0.000 0.49300 10.5109 0.32291 26.1257 0.14019 3.14236 0.04081 57.7997 0.00304 International_Tables_Vol_C

loop_
_geom_angle_atom_site_label_1
_geom_angle_atom_site_label_2
_geom_angle_atom_site_label_3
_geom_angle
_geom_angle_site_symmetry_1
_geom_angle_site_symmetry_3
_geom_angle_publ_flag
C2A C1A C6A 120.67(12) 1_555 1_555 n
C2A C1A H1A 119.93(23) 1_555 1_555 n
C6A C1A H1A 119.22(21) 1_555 1_555 n
C1A C2A C3A 120.31(10) 1_555 1_555 n
C1A C2A H2A 119.68(24) 1_555 1_555 n
C3A C2A H2A 119.61(24) 1_555 1_555 n
C2A C3A C4A 120.25(11) 1_555 1_555 n
C2A C3A H3A 120.03(23) 1_555 1_555 n
C4A C3A H3A 119.51(21) 1_555 1_555 n
C3A C4A C5A 118.70(12) 1_555 1_555 n
C3A C4A C10A 120.64(15) 1_555 1_555 n
C5A C4A C10A 120.67(15) 1_555 1_555 n
C4A C5A C6A 121.96(11) 1_555 1_555 n
C4A C5A H5A 118.72(20) 1_555 1_555 n
C6A C5A H5A 119.31(19) 1_555 1_555 n
C1A C6A C5A 118.12(12) 1_555 1_555 n
C1A C6A C7A 121.17(14) 1_555 1_555 n
C5A C6A C7A 120.72(15) 1_555 1_555 n
C6A C7A C8A 111.98(12) 1_555 1_555 n
C6A C7A H7A1 109.23(19) 1_555 1_555 n
C6A C7A H7A2 108.03(19) 1_555 1_555 n
C8A C7A H7A1 109.18(16) 1_555 1_555 n
C8A C7A H7A2 109.24(20) 1_555 1_555 n
H7A1 C7A H7A2 109.15(15) 1_555 1_555 n
C7A C8A C9A 114.58(14) 1_555 1_555 n
C7A C8A H8A1 107.81(22) 1_555 1_555 n
C7A C8A H8A2 107.78(19) 1_555 1_555 n
C9A C8A H8A1 109.13(22) 1_555 1_555 n
C9A C8A H8A2 107.89(23) 1_555 1_555 n
H8A1 C8A H8A2 109.58(16) 1_555 1_555 n
C8A C9A O1A 115.52(17) 1_555 1_555 n
C8A C9A O2A 122.97(22) 1_555 1_555 n
O1A C9A O2A 121.52(26) 1_555 1_555 n
C9A O1A HOA 109.6(4) 1_555 1_555 n
C4A C10A H10A1 110.36(15) 1_555 1_555 n
C4A C10A H10A2 109.58(15) 1_555 1_555 n
C4A C10A H10A3 108.81(14) 1_555 1_555 n
H10A1 C10A H10A2 109.29(15) 1_555 1_555 n
H10A1 C10A H10A3 109.37(15) 1_555 1_555 n
H10A2 C10A H10A3 109.42(15) 1_555 1_555 n
C2B C1B C6B 120.53(12) 1_555 1_555 n
C2B C1B H1B 119.57(24) 1_555 1_555 n
C6B C1B H1B 119.89(21) 1_555 1_555 n
C1B C2B C3B 120.37(10) 1_555 1_555 n
C1B C2B H2B 120.07(24) 1_555 1_555 n
C3B C2B H2B 119.53(24) 1_555 1_555 n
C2B C3B C4B 120.28(11) 1_555 1_555 n
C2B C3B H3B 119.96(24) 1_555 1_555 n
C4B C3B H3B 119.74(21) 1_555 1_555 n
C3B C4B C5B 118.53(12) 1_555 1_555 n
C3B C4B C10B 120.92(15) 1_555 1_555 n
C5B C4B C10B 120.55(15) 1_555 1_555 n
C4B C5B C6B 122.14(11) 1_555 1_555 n
C4B C5B H5B 118.93(19) 1_555 1_555 n
C6B C5B H5B 118.93(19) 1_555 1_555 n
C1B C6B C5B 118.14(12) 1_555 1_555 n
C1B C6B C7B 121.36(15) 1_555 1_555 n
C5B C6B C7B 120.50(15) 1_555 1_555 n
C6B C7B C8B 111.30(12) 1_555 1_555 n
C6B C7B H7B1 108.92(18) 1_555 1_555 n
C6B C7B H7B2 108.85(18) 1_555 1_555 n
C8B C7B H7B1 109.29(16) 1_555 1_555 n
C8B C7B H7B2 109.27(16) 1_555 1_555 n
H7B1 C7B H7B2 109.19(14) 1_555 1_555 n
C7B C8B C9B 113.74(13) 1_555 1_555 n
C7B C8B H8B1 107.86(17) 1_555 1_555 n
C7B C8B H8B2 107.88(17) 1_555 1_555 n
C9B C8B H8B1 109.59(20) 1_555 1_555 n
C9B C8B H8B2 108.31(20) 1_555 1_555 n
H8B1 C8B H8B2 109.39(15) 1_555 1_555 n
C8B C9B O1B 114.21(18) 1_555 1_555 n
C8B C9B O2B 123.07(22) 1_555 1_555 n
O1B C9B O2B 122.72(27) 1_555 1_555 n
C9B O1B HOB 109.2(4) 1_555 1_555 n
C4B C10B H10B1 109.33(14) 1_555 1_555 n
C4B C10B H10B2 109.43(15) 1_555 1_555 n
C4B C10B H10B3 109.74(14) 1_555 1_555 n
H10B1 C10B H10B2 109.42(15) 1_555 1_555 n
H10B1 C10B H10B3 109.51(15) 1_555 1_555 n
H10B2 C10B H10B3 109.39(15) 1_555 1_555 n
C7A H7A1 H7A2 35.44(8) 1_555 1_555 n
C7A H7A2 H7A1 35.42(9) 1_555 1_555 n
C8A H8A1 H8A2 35.21(9) 1_555 1_555 n
C8A H8A2 H8A1 35.21(9) 1_555 1_555 n
C10A H10A1 H10A2 35.33(9) 1_555 1_555 n
C10A H10A1 H10A3 35.28(9) 1_555 1_555 n
H10A2 H10A1 H10A3 59.985(4) 1_555 1_555 n
C10A H10A2 H10A1 35.37(8) 1_555 1_555 n
C10A H10A2 H10A3 35.27(8) 1_555 1_555 n
H10A1 H10A2 H10A3 60.0058(35) 1_555 1_555 n
C10A H10A3 H10A1 35.36(9) 1_555 1_555 n
C10A H10A3 H10A2 35.31(9) 1_555 1_555 n
H10A1 H10A3 H10A2 60.0094(20) 1_555 1_555 n
C7B H7B1 H7B2 35.40(8) 1_555 1_555 n
C7B H7B2 H7B1 35.41(8) 1_555 1_555 n
C8B H8B1 H8B2 35.30(9) 1_555 1_555 n
C8B H8B2 H8B1 35.31(9) 1_555 1_555 n
C10B H10B1 H10B2 35.32(9) 1_555 1_555 n
C10B H10B1 H10B3 35.26(9) 1_555 1_555 n
H10B2 H10B1 H10B3 60.0118(26) 1_555 1_555 n
C10B H10B2 H10B1 35.26(8) 1_555 1_555 n
C10B H10B2 H10B3 35.29(8) 1_555 1_555 n
H10B1 H10B2 H10B3 60.0023(32) 1_555 1_555 n
C10B H10B3 H10B1 35.23(9) 1_555 1_555 n
C10B H10B3 H10B2 35.32(9) 1_555 1_555 n
H10B1 H10B3 H10B2 59.986(4) 1_555 1_555 n

loop_
_geom_bond_atom_site_label_1
_geom_bond_atom_site_label_2
_geom_bond_distance
_geom_bond_site_symmetry_2
_geom_bond_publ_flag
C1A C2A 1.3805(14) 1_555 n
C1A C6A 1.3799(14) 1_555 n
C1A H1A 0.9294(13) 1_555 n
C2A C1A 1.3805(14) 1_555 n
C2A C3A 1.3796(14) 1_555 n
C2A H2A 0.9301(13) 1_555 n
C3A C2A 1.3796(14) 1_555 n
C3A C4A 1.3812(14) 1_555 n
C3A H3A 0.9310(13) 1_555 n
C4A C3A 1.3812(14) 1_555 n
C4A C5A 1.3811(14) 1_555 n
C4A C10A 1.4989(14) 1_555 n
C5A C4A 1.3811(14) 1_555 n
C5A C6A 1.3905(14) 1_555 n
C5A H5A 0.9312(13) 1_555 n
C6A C1A 1.3799(14) 1_555 n
C6A C5A 1.3905(14) 1_555 n
C6A C7A 1.5118(14) 1_555 n
C7A C6A 1.5118(14) 1_555 n
C7A C8A 1.5314(14) 1_555 n
C7A H7A1 0.9312(14) 1_555 n
C7A H7A2 0.9317(12) 1_555 n
C8A C7A 1.5314(14) 1_555 n
C8A C9A 1.5016(14) 1_555 n
C8A H8A1 0.9291(14) 1_555 n
C8A H8A2 0.9291(14) 1_555 n
C9A C8A 1.5016(14) 1_555 n
C9A O1A 1.2992(15) 1_555 n
C9A O2A 1.2191(15) 1_555 n
O1A C9A 1.2992(15) 1_555 n
O1A HOA 0.8209(14) 1_555 n
O2A C9A 1.2191(15) 1_555 n
C10A C4A 1.4989(14) 1_555 n
C10A H10A1 0.9312(13) 1_555 n
C10A H10A2 0.9302(14) 1_555 n
C10A H10A3 0.9293(13) 1_555 n
C1B C2B 1.3800(14) 1_555 n
C1B C6B 1.3796(14) 1_555 n
C1B H1B 0.9294(13) 1_555 n
C2B C1B 1.3800(14) 1_555 n
C2B C3B 1.3796(14) 1_555 n
C2B H2B 0.9294(13) 1_555 n
C3B C2B 1.3796(14) 1_555 n
C3B C4B 1.3810(14) 1_555 n
C3B H3B 0.9301(13) 1_555 n
C4B C3B 1.3810(14) 1_555 n
C4B C5B 1.3800(14) 1_555 n
C4B C10B 1.4991(14) 1_555 n
C5B C4B 1.3800(14) 1_555 n
C5B C6B 1.3886(14) 1_555 n
C5B H5B 0.9295(13) 1_555 n
C6B C1B 1.3796(14) 1_555 n
C6B C5B 1.3886(14) 1_555 n
C6B C7B 1.5106(14) 1_555 n
C7B C6B 1.5106(14) 1_555 n
C7B C8B 1.5294(14) 1_555 n
C7B H7B1 0.9311(13) 1_555 n
C7B H7B2 0.9310(13) 1_555 n
C8B C7B 1.5294(14) 1_555 n
C8B C9B 1.4983(14) 1_555 n
C8B H8B1 0.9300(13) 1_555 n
C8B H8B2 0.9299(14) 1_555 n
C9B C8B 1.4983(14) 1_555 n
C9B O1B 1.2983(15) 1_555 n
C9B O2B 1.2180(15) 1_555 n
O1B C9B 1.2983(15) 1_555 n
O1B HOB 0.8200(14) 1_555 n
O2B C9B 1.2180(15) 1_555 n
C10B C4B 1.4991(14) 1_555 n
C10B H10B1 0.9290(13) 1_555 n
C10B H10B2 0.9305(14) 1_555 n
C10B H10B3 0.9298(13) 1_555 n
